data_7047406
loop_
_publ_author_name
'Moskwa, Marcin'
'Bator, Gra\.zyna'
'Rok, Magdalena'
'Medycki, Wojciech'
'Miniewicz, Andrzej'
'Jakubas, Ryszard'

_publ_section_title
;
 Investigations of organic-inorganic hybrids based on homopiperidinium
 cation with haloantimonates(iii) and halobismuthates(iii). Crystal
 structures, reversible phase transitions, semiconducting and molecular
 dynamic properties.
;
_journal_issue 38
_journal_name_full 'Dalton transactions (Cambridge, England : 2003)'
_journal_page_first 13507
_journal_page_last 13522
_journal_paper_doi 10.1039/c8dt03121e
_journal_volume 47
_journal_year 2018
_chemical_formula_moiety '2(C6 H14 N), Bi Cl6, H3 O'
_chemical_formula_sum 'C12 H31 Bi Cl6 N2 O'
_chemical_formula_weight 641.07
_space_group_crystal_system monoclinic
_space_group_IT_number 12
_space_group_name_Hall '-C 2y'
_space_group_name_H-M_alt 'C 1 2/m 1'
_symmetry_space_group_name_Hall '-C 2y'
_symmetry_space_group_name_H-M 'C 1 2/m 1'
_atom_sites_solution_hydrogens mixed
_atom_sites_solution_primary direct
_atom_sites_solution_secondary difmap
_audit_creation_method SHELXL-2014/7
_audit_update_record
;
2018-07-30 deposited with the CCDC.
2018-09-03 downloaded from the CCDC.
;
_cell_angle_alpha 90
_cell_angle_beta 91.32(3)
_cell_angle_gamma 90
_cell_formula_units_Z 2
_cell_length_a 18.338(2)
_cell_length_b 7.905(2)
_cell_length_c 7.933(4)
_cell_measurement_reflns_used 2077
_cell_measurement_temperature 260(2)
_cell_measurement_theta_max 27.5160
_cell_measurement_theta_min 3.7710
_cell_volume 1149.7(7)
_computing_cell_refinement
;
CrysAlisPro, Agilent Technologies,
Version 1.171.37.35 (release 13-08-2014 CrysAlis171 .NET)
(compiled Aug 13 2014,18:06:01)
;
_computing_data_collection
;
CrysAlisCCD, Agilent Technologies,
Version 1.171.37.35 (release 13-08-2014 CrysAlis171 .NET)
(compiled Aug 13 2014,18:06:01)
;
_computing_data_reduction
;
CrysAlisPro, Agilent Technologies,
Version 1.171.37.35 (release 13-08-2014 CrysAlis171 .NET)
(compiled Aug 13 2014,18:06:01)
;
_computing_molecular_graphics 'Diamond 4.0'
_computing_structure_refinement 'SHELXL-2014/7 (Sheldrick, 2014)'
_computing_structure_solution 'SHELXS-2014/7 (Sheldrick, 2014)'
_diffrn_ambient_temperature 260(2)
_diffrn_detector_area_resol_mean 8.3359
_diffrn_measured_fraction_theta_full 0.970
_diffrn_measured_fraction_theta_max 0.953
_diffrn_measurement_device_type 'Xcalibur, Sapphire2, large Be window'
_diffrn_measurement_method '\w scans'
_diffrn_radiation_type MoK\a
_diffrn_radiation_wavelength 0.71073
_diffrn_reflns_av_R_equivalents 0.0447
_diffrn_reflns_av_unetI/netI 0.0565
_diffrn_reflns_Laue_measured_fraction_full 0.970
_diffrn_reflns_Laue_measured_fraction_max 0.953
_diffrn_reflns_limit_h_max 23
_diffrn_reflns_limit_h_min -15
_diffrn_reflns_limit_k_max 6
_diffrn_reflns_limit_k_min -10
_diffrn_reflns_limit_l_max 10
_diffrn_reflns_limit_l_min -10
_diffrn_reflns_number 2498
_diffrn_reflns_point_group_measured_fraction_full 0.970
_diffrn_reflns_point_group_measured_fraction_max 0.953
_diffrn_reflns_theta_full 25.500
_diffrn_reflns_theta_max 27.497
_diffrn_reflns_theta_min 2.806
_diffrn_source 'Enhance (Mo) X-ray Source'
_exptl_absorpt_coefficient_mu 8.367
_exptl_absorpt_correction_T_max 0.712
_exptl_absorpt_correction_T_min 0.443
_exptl_absorpt_correction_type analytical
_exptl_absorpt_process_details
;
CrysAlisPro, Agilent Technologies,
Version 1.171.37.35 (release 13-08-2014 CrysAlis171 .NET)
(compiled Aug 13 2014,18:06:01)
Analytical numeric absorption correction using a multifaceted crystal
            model based on expressions derived by R.C. Clark & J.S. Reid.
(Clark, R. C. & Reid, J. S. (1995). Acta Cryst. A51, 887-897)
Empirical absorption correction using spherical harmonics,
 implemented in SCALE3 ABSPACK scaling algorithm.
;
_exptl_crystal_colour colorless
_exptl_crystal_density_diffrn 1.852
_exptl_crystal_density_method 'not measured'
_exptl_crystal_description block
_exptl_crystal_F_000 620
_exptl_crystal_size_max 0.120
_exptl_crystal_size_mid 0.090
_exptl_crystal_size_min 0.050
_refine_diff_density_max 0.884
_refine_diff_density_min -2.574
_refine_diff_density_rms 0.239
_refine_ls_extinction_method none
_refine_ls_goodness_of_fit_ref 1.125
_refine_ls_hydrogen_treatment constr
_refine_ls_matrix_type full
_refine_ls_number_parameters 87
_refine_ls_number_reflns 1348
_refine_ls_number_restraints 57
_refine_ls_restrained_S_all 1.111
_refine_ls_R_factor_all 0.0504
_refine_ls_R_factor_gt 0.0504
_refine_ls_shift/su_max 0.000
_refine_ls_shift/su_mean 0.000
_refine_ls_structure_factor_coef Fsqd
_refine_ls_weighting_details 'w=1/[\s^2^(Fo^2^)+(0.0748P)^2^+0.7387P] where P=(Fo^2^+2Fc^2^)/3'
_refine_ls_weighting_scheme calc
_refine_ls_wR_factor_gt 0.1256
_refine_ls_wR_factor_ref 0.1256
_reflns_Friedel_coverage 0.000
_reflns_number_gt 1348
_reflns_number_total 1348
_reflns_threshold_expression 'I > 2\s(I)'
_cod_data_source_file c8dt03121e2.cif
_cod_data_source_block HBC260K
_cod_depositor_comments 'Adding full bibliography for 7047402--7047408.cif.'
_cod_original_cell_volume 1149(7)
_cod_database_code 7047406
_shelx_shelxl_version_number 2014/7
_shelx_space_group_comment
;
The symmetry employed for this shelxl refinement is uniquely defined
by the following loop, which should always be used as a source of
symmetry information in preference to the above space-group names.
They are only intended as comments.
;
_shelx_estimated_absorpt_t_min 0.433
_shelx_estimated_absorpt_t_max 0.680

loop_
_space_group_symop_operation_xyz
'x, y, z'
'-x, y, -z'
'x+1/2, y+1/2, z'
'-x+1/2, y+1/2, -z'
'-x, -y, -z'
'x, -y, z'
'-x+1/2, -y+1/2, -z'
'x+1/2, -y+1/2, z'

loop_
_atom_site_label
_atom_site_type_symbol
_atom_site_fract_x
_atom_site_fract_y
_atom_site_fract_z
_atom_site_U_iso_or_equiv
_atom_site_adp_type
_atom_site_occupancy
_atom_site_site_symmetry_order
_atom_site_calc_flag
_atom_site_refinement_flags_posn
_atom_site_refinement_flags_adp
_atom_site_refinement_flags_occupancy
_atom_site_disorder_assembly
_atom_site_disorder_group
Bi Bi 0.5000 0.5000 0.5000 0.0396(2) Uani 1 4 d S T P . .
Cl1 Cl 0.55785(16) 0.2537(5) 0.3095(4) 0.0833(9) Uani 1 1 d . . . . .
Cl2 Cl 0.37960(18) 0.5000 0.2963(4) 0.0678(10) Uani 1 2 d S T P . .
O1H O 0.5000 0.5000 0.0000 0.162(14) Uani 1 4 d S T P . .
H1H H 0.4827 0.5888 -0.0419 0.243 Uiso 0.25 1 d R U P . .
H2H H 0.5028 0.5000 0.1056 0.243 Uiso 1 2 d R U P . .
N1A N 0.6154(10) 1.018(10) 0.635(2) 0.118(10) Uani 0.5 1 d D U P A -1
H1A1 H 0.6097 1.1298 0.6263 0.141 Uiso 0.5 1 calc R U P A -1
H1A2 H 0.5837 0.9707 0.5630 0.141 Uiso 0.5 1 calc R U P A -1
C2A C 0.6902(15) 0.976(11) 0.579(3) 0.111(11) Uani 0.5 1 d . U P A -1
H2A1 H 0.6839 0.8876 0.4952 0.133 Uiso 0.5 1 calc R U P A -1
H2A2 H 0.7068 1.0751 0.5184 0.133 Uiso 0.5 1 calc R U P A -1
C3A C 0.7470(13) 0.928(4) 0.677(3) 0.088(6) Uani 0.5 1 d . U P A -1
H3A1 H 0.7899 0.9608 0.6157 0.105 Uiso 0.5 1 calc R U P A -1
H3A2 H 0.7461 0.8049 0.6742 0.105 Uiso 0.5 1 calc R U P A -1
C4A C 0.7626(13) 0.969(8) 0.844(3) 0.103(11) Uani 0.5 1 d . U P A -1
H4A1 H 0.7798 1.0853 0.8435 0.123 Uiso 0.5 1 calc R U P A -1
H4A2 H 0.8040 0.9001 0.8787 0.123 Uiso 0.5 1 calc R U P A -1
C5A C 0.7121(15) 0.958(6) 0.975(3) 0.107(12) Uani 0.5 1 d . U P A -1
H5A1 H 0.7340 1.0082 1.0757 0.128 Uiso 0.5 1 calc R U P A -1
H5A2 H 0.7035 0.8397 0.9988 0.128 Uiso 0.5 1 calc R U P A -1
C6A C 0.6407(14) 1.041(6) 0.942(3) 0.103(12) Uani 0.5 1 d . U P A -1
H6A1 H 0.6132 1.0373 1.0450 0.123 Uiso 0.5 1 calc R U P A -1
H6A2 H 0.6495 1.1590 0.9161 0.123 Uiso 0.5 1 calc R U P A -1
C7A C 0.5954(12) 0.969(8) 0.806(4) 0.121(12) Uani 0.5 1 d D U P A -1
H7A1 H 0.5452 1.0015 0.8230 0.145 Uiso 0.5 1 calc R U P A -1
H7A2 H 0.5979 0.8463 0.8139 0.145 Uiso 0.5 1 calc R U P A -1

loop_
_atom_site_aniso_label
_atom_site_aniso_U_11
_atom_site_aniso_U_22
_atom_site_aniso_U_33
_atom_site_aniso_U_23
_atom_site_aniso_U_13
_atom_site_aniso_U_12
Bi 0.0430(3) 0.0408(4) 0.0352(3) 0.000 0.0019(2) 0.000
Cl1 0.0746(16) 0.095(2) 0.0806(16) -0.0395(16) -0.0037(13) 0.0286(16)
Cl2 0.0503(16) 0.103(3) 0.0500(15) 0.000 -0.0070(13) 0.000
O1H 0.16(2) 0.29(4) 0.040(8) 0.000 0.008(11) 0.000
N1A 0.092(10) 0.15(3) 0.103(9) -0.03(2) -0.056(8) 0.03(2)
C2A 0.124(13) 0.13(3) 0.074(10) -0.02(2) -0.005(8) 0.02(2)
C3A 0.079(10) 0.092(16) 0.094(10) 0.010(12) 0.034(9) 0.017(11)
C4A 0.076(10) 0.13(3) 0.099(10) 0.018(17) -0.007(8) 0.028(17)
C5A 0.105(12) 0.15(3) 0.069(9) 0.009(15) -0.014(8) 0.012(16)
C6A 0.107(12) 0.13(3) 0.067(8) 0.001(13) 0.031(8) 0.028(15)
C7A 0.054(9) 0.16(3) 0.151(14) -0.01(2) 0.003(8) 0.032(18)

loop_
_atom_type_symbol
_atom_type_description
_atom_type_scat_dispersion_real
_atom_type_scat_dispersion_imag
_atom_type_scat_source
C C 0.0033 0.0016 'International Tables Vol C Tables 4.2.6.8 and 6.1.1.4'
H H 0.0000 0.0000 'International Tables Vol C Tables 4.2.6.8 and 6.1.1.4'
N N 0.0061 0.0033 'International Tables Vol C Tables 4.2.6.8 and 6.1.1.4'
Bi Bi -4.1077 10.2566 'International Tables Vol C Tables 4.2.6.8 and 6.1.1.4'
Cl Cl 0.1484 0.1585 'International Tables Vol C Tables 4.2.6.8 and 6.1.1.4'
O O 0.0106 0.0060 'International Tables Vol C Tables 4.2.6.8 and 6.1.1.4'

loop_
_geom_angle_atom_site_label_1
_geom_angle_atom_site_label_2
_geom_angle_atom_site_label_3
_geom_angle
_geom_angle_site_symmetry_1
_geom_angle_site_symmetry_3
Cl1 Bi Cl1 92.44(18) 5_666 2_656
Cl1 Bi Cl1 180.00(11) 5_666 .
Cl1 Bi Cl1 87.56(18) 2_656 .
Cl1 Bi Cl1 87.56(18) 5_666 6_565
Cl1 Bi Cl1 180.0 2_656 6_565
Cl1 Bi Cl1 92.44(18) . 6_565
Cl1 Bi Cl2 90.49(8) 5_666 .
Cl1 Bi Cl2 90.49(8) 2_656 .
Cl1 Bi Cl2 89.51(8) . .
Cl1 Bi Cl2 89.51(8) 6_565 .
Cl1 Bi Cl2 89.51(8) 5_666 5_666
Cl1 Bi Cl2 89.51(8) 2_656 5_666
Cl1 Bi Cl2 90.49(8) . 5_666
Cl1 Bi Cl2 90.49(8) 6_565 5_666
Cl2 Bi Cl2 180.0 . 5_666
H1H O1H H2H 114.3 . .
C7A N1A C2A 118(4) . .
C7A N1A H1A1 107.8 . .
C2A N1A H1A1 107.8 . .
C7A N1A H1A2 107.8 . .
C2A N1A H1A2 107.8 . .
H1A1 N1A H1A2 107.2 . .
C3A C2A N1A 127(2) . .
C3A C2A H2A1 105.6 . .
N1A C2A H2A1 105.6 . .
C3A C2A H2A2 105.6 . .
N1A C2A H2A2 105.6 . .
H2A1 C2A H2A2 106.1 . .
C2A C3A C4A 129(3) . .
C2A C3A H3A1 105.1 . .
C4A C3A H3A1 105.1 . .
C2A C3A H3A2 105.1 . .
C4A C3A H3A2 105.1 . .
H3A1 C3A H3A2 105.9 . .
C3A C4A C5A 124(3) . .
C3A C4A H4A1 106.3 . .
C5A C4A H4A1 106.3 . .
C3A C4A H4A2 106.3 . .
C5A C4A H4A2 106.3 . .
H4A1 C4A H4A2 106.4 . .
C4A C5A C6A 116(3) . .
C4A C5A H5A1 108.3 . .
C6A C5A H5A1 108.3 . .
C4A C5A H5A2 108.3 . .
C6A C5A H5A2 108.3 . .
H5A1 C5A H5A2 107.4 . .
C7A C6A C5A 116(4) . .
C7A C6A H6A1 108.2 . .
C5A C6A H6A1 108.2 . .
C7A C6A H6A2 108.2 . .
C5A C6A H6A2 108.2 . .
H6A1 C6A H6A2 107.4 . .
C6A C7A N1A 115(3) . .
C6A C7A H7A1 108.4 . .
N1A C7A H7A1 108.4 . .
C6A C7A H7A2 108.4 . .
N1A C7A H7A2 108.4 . .
H7A1 C7A H7A2 107.5 . .

loop_
_geom_bond_atom_site_label_1
_geom_bond_atom_site_label_2
_geom_bond_distance
_geom_bond_site_symmetry_2
Bi Cl1 2.697(3) 5_666
Bi Cl1 2.697(3) 2_656
Bi Cl1 2.697(3) .
Bi Cl1 2.697(3) 6_565
Bi Cl2 2.706(3) .
Bi Cl2 2.706(3) 5_666
O1H H1H 0.8363 .
O1H H2H 0.8382 .
N1A C7A 1.465(19) .
N1A C2A 1.49(4) .
N1A H1A1 0.8900 .
N1A H1A2 0.8900 .
C2A C3A 1.34(4) .
C2A H2A1 0.9700 .
C2A H2A2 0.9700 .
C3A C4A 1.39(3) .
C3A H3A1 0.9700 .
C3A H3A2 0.9700 .
C4A C5A 1.41(3) .
C4A H4A1 0.9700 .
C4A H4A2 0.9700 .
C5A C6A 1.48(4) .
C5A H5A1 0.9700 .
C5A H5A2 0.9700 .
C6A C7A 1.46(5) .
C6A H6A1 0.9700 .
C6A H6A2 0.9700 .
C7A H7A1 0.9700 .
C7A H7A2 0.9700 .

loop_
_geom_hbond_atom_site_label_D
_geom_hbond_atom_site_label_H
_geom_hbond_atom_site_label_A
_geom_hbond_distance_DH
_geom_hbond_distance_HA
_geom_hbond_distance_DA
_geom_hbond_angle_DHA
_geom_hbond_site_symmetry_A
O1H H2H Cl1 0.84 2.71 3.290(4) 127.5 .
O1H H1H Cl1 0.84 2.56 3.290(4) 147.1 5_665
O1H H2H Cl1 0.84 2.71 3.290(4) 127.5 6_565
O1H H2H Cl2 0.84 2.75 3.262(4) 121.2 .
N1A H1A2 Cl1 0.89 2.71 3.50(5) 148.5 6_565
N1A H1A1 Cl1 0.89 2.84 3.33(5) 116.5 1_565
C7A H7A1 Cl1 0.97 2.93 3.70(4) 137.7 2_666
